data_2225858
loop_
_publ_author_name
'Han, You-Yue'
'Zhao, Qiu-Rong'

_publ_section_title
;
 <i>N</i>'-(2-Chlorobenzylidene)-2-hydroxy-3-methylbenzohydrazide
;
_journal_coeditor_code HB5388
_journal_issue 5
_journal_name_full 'Acta Crystallographica Section E'
_journal_page_first o1025
_journal_paper_doi 10.1107/S1600536810012110
_journal_volume 66
_journal_year 2010
_chemical_formula_iupac 'C15 H13 Cl N2 O2'
_chemical_formula_moiety 'C15 H13 Cl N2 O2'
_chemical_formula_sum 'C15 H13 Cl N2 O2'
_chemical_formula_weight 288.72
_chemical_name_systematic
;
<i>N</i>'-(2-Chlorobenzylidene)-2-hydroxy-3-methylbenzohydrazide
;
_space_group_IT_number 9
_symmetry_cell_setting monoclinic
_symmetry_space_group_name_Hall 'C -2yc'
_symmetry_space_group_name_H-M 'C 1 c 1'
_atom_sites_solution_hydrogens geom
_atom_sites_solution_primary direct
_atom_sites_solution_secondary difmap
_audit_creation_method SHELXL-97
_cell_angle_alpha 90.00
_cell_angle_beta 111.229(3)
_cell_angle_gamma 90.00
_cell_formula_units_Z 4
_cell_length_a 7.084(2)
_cell_length_b 27.010(3)
_cell_length_c 7.755(2)
_cell_measurement_reflns_used 975
_cell_measurement_temperature 298(2)
_cell_measurement_theta_max 24.5
_cell_measurement_theta_min 2.6
_cell_volume 1383.1(6)
_computing_cell_refinement 'SAINT (Bruker, 2007)'
_computing_data_collection 'SMART (Bruker, 2007)'
_computing_data_reduction 'SAINT (Bruker, 2007)'
_computing_molecular_graphics 'SHELXTL (Sheldrick, 2008)'
_computing_publication_material 'SHELXTL (Sheldrick, 2008)'
_computing_structure_refinement 'SHELXTL (Sheldrick, 2008)'
_computing_structure_solution 'SHELXTL (Sheldrick, 2008)'
_diffrn_ambient_temperature 298(2)
_diffrn_measured_fraction_theta_full 0.990
_diffrn_measured_fraction_theta_max 0.990
_diffrn_measurement_device_type 'Bruker SMART CCD'
_diffrn_measurement_method '\w scans'
_diffrn_radiation_monochromator graphite
_diffrn_radiation_source 'fine-focus sealed tube'
_diffrn_radiation_type MoK\a
_diffrn_radiation_wavelength 0.71073
_diffrn_reflns_av_R_equivalents 0.1505
_diffrn_reflns_av_sigmaI/netI 0.1387
_diffrn_reflns_limit_h_max 9
_diffrn_reflns_limit_h_min -4
_diffrn_reflns_limit_k_max 34
_diffrn_reflns_limit_k_min -34
_diffrn_reflns_limit_l_max 9
_diffrn_reflns_limit_l_min -9
_diffrn_reflns_number 3856
_diffrn_reflns_theta_full 27.00
_diffrn_reflns_theta_max 27.00
_diffrn_reflns_theta_min 3.02
_diffrn_standards_number 0
_exptl_absorpt_coefficient_mu 0.278
_exptl_absorpt_correction_T_max 0.9727
_exptl_absorpt_correction_T_min 0.9674
_exptl_absorpt_correction_type multi-scan
_exptl_absorpt_process_details '(SADABS; Bruker, 2001)'
_exptl_crystal_colour colorless
_exptl_crystal_density_diffrn 1.387
_exptl_crystal_density_method 'not measured'
_exptl_crystal_description block
_exptl_crystal_F_000 600
_exptl_crystal_size_max 0.12
_exptl_crystal_size_mid 0.10
_exptl_crystal_size_min 0.10
_refine_diff_density_max 0.388
_refine_diff_density_min -0.447
_refine_ls_abs_structure_details 'Flack (1983), 470 Fridel pairs'
_refine_ls_abs_structure_Flack 0.29(17)
_refine_ls_extinction_method none
_refine_ls_goodness_of_fit_ref 0.918
_refine_ls_hydrogen_treatment constr
_refine_ls_matrix_type full
_refine_ls_number_parameters 183
_refine_ls_number_reflns 1981
_refine_ls_number_restraints 2
_refine_ls_restrained_S_all 0.917
_refine_ls_R_factor_all 0.1114
_refine_ls_R_factor_gt 0.0827
_refine_ls_shift/su_max 0.001
_refine_ls_shift/su_max_lt 0.001
_refine_ls_shift/su_mean 0.000
_refine_ls_structure_factor_coef Fsqd
_refine_ls_weighting_details 'calc w=1/[\s^2^(Fo^2^)+(0.1271P)^2^] where P=(Fo^2^+2Fc^2^)/3'
_refine_ls_weighting_scheme calc
_refine_ls_wR_factor_gt 0.2023
_refine_ls_wR_factor_ref 0.2198
_reflns_number_gt 1145
_reflns_number_total 1981
_reflns_threshold_expression I>2\s(I)
_cod_data_source_file hb5388.cif
_cod_data_source_block I
_cod_original_sg_symbol_H-M 'C c'
_cod_database_code 2225858
_cod_database_fobs_code 2225858

loop_
_symmetry_equiv_pos_as_xyz
'x, y, z'
'x, -y, z+1/2'
'x+1/2, y+1/2, z'
'x+1/2, -y+1/2, z+1/2'

loop_
_atom_site_type_symbol
_atom_site_label
_atom_site_fract_x
_atom_site_fract_y
_atom_site_fract_z
_atom_site_U_iso_or_equiv
_atom_site_adp_type
_atom_site_calc_flag
_atom_site_refinement_flags
_atom_site_occupancy
_atom_site_disorder_assembly
_atom_site_disorder_group
Cl Cl1 0.3375(3) 0.43050(6) 0.8129(3) 0.0785(7) Uani d . 1 . .
N N1 0.2710(8) 0.24748(18) 0.8198(7) 0.0526(14) Uani d . 1 . .
H H1 0.3490 0.2572 0.9277 0.063 Uiso calc R 1 . .
N N2 0.2275(8) 0.2780(2) 0.6677(6) 0.0503(13) Uani d . 1 . .
O O1 0.0826(8) 0.18614(19) 0.6388(6) 0.0704(15) Uani d . 1 . .
O O2 0.1832(8) 0.09660(18) 0.7787(7) 0.0666(14) Uani d . 1 . .
H H2 0.1443 0.1174 0.6964 0.100 Uiso calc R 1 . .
C C1 0.2311(9) 0.1713(2) 0.9627(8) 0.0462(15) Uani d . 1 . .
C C2 0.2276(10) 0.1188(2) 0.9446(8) 0.0505(16) Uani d . 1 . .
C C3 0.2680(10) 0.0889(3) 1.1021(10) 0.0599(19) Uani d . 1 . .
C C4 0.3049(11) 0.1111(3) 1.2688(9) 0.065(2) Uani d . 1 . .
H H4 0.3328 0.0912 1.3730 0.078 Uiso calc R 1 . .
C C5 0.3026(12) 0.1623(3) 1.2901(11) 0.067(2) Uani d . 1 . .
H H5 0.3253 0.1762 1.4055 0.081 Uiso calc R 1 . .
C C6 0.2661(9) 0.1919(3) 1.1361(8) 0.0550(17) Uani d . 1 . .
H H6 0.2648 0.2262 1.1484 0.066 Uiso calc R 1 . .
C C7 0.1867(9) 0.2013(2) 0.7943(8) 0.0489(16) Uani d . 1 . .
C C8 0.2946(10) 0.3218(3) 0.7035(9) 0.0485(15) Uani d . 1 . .
H H8 0.3665 0.3312 0.8251 0.058 Uiso calc R 1 . .
C C9 0.2591(9) 0.3575(2) 0.5540(8) 0.0445(14) Uani d . 1 . .
C C10 0.2758(10) 0.4085(2) 0.5897(9) 0.0548(18) Uani d . 1 . .
C C11 0.2424(13) 0.4419(3) 0.4451(12) 0.070(2) Uani d . 1 . .
H H11 0.2509 0.4757 0.4689 0.084 Uiso calc R 1 . .
C C12 0.1983(14) 0.4256(3) 0.2722(13) 0.078(2) Uani d . 1 . .
H H12 0.1778 0.4485 0.1775 0.093 Uiso calc R 1 . .
C C13 0.1823(11) 0.3753(3) 0.2297(9) 0.066(2) Uani d . 1 . .
H H13 0.1523 0.3645 0.1087 0.079 Uiso calc R 1 . .
C C14 0.2122(10) 0.3417(3) 0.3723(9) 0.0555(18) Uani d . 1 . .
H H14 0.2008 0.3080 0.3462 0.067 Uiso calc R 1 . .
C C15 0.2730(15) 0.0336(3) 1.0799(14) 0.085(3) Uani d . 1 . .
H H15A 0.3750 0.0251 1.0306 0.127 Uiso calc R 1 . .
H H15B 0.1433 0.0224 0.9969 0.127 Uiso calc R 1 . .
H H15C 0.3037 0.0180 1.1982 0.127 Uiso calc R 1 . .

loop_
_atom_site_aniso_label
_atom_site_aniso_U_11
_atom_site_aniso_U_22
_atom_site_aniso_U_33
_atom_site_aniso_U_12
_atom_site_aniso_U_13
_atom_site_aniso_U_23
Cl1 0.1018(16) 0.0557(10) 0.0756(12) -0.0051(12) 0.0294(10) -0.0184(10)
N1 0.063(3) 0.044(3) 0.035(2) -0.005(3) -0.001(2) 0.005(2)
N2 0.056(3) 0.049(3) 0.034(2) -0.002(3) 0.002(2) 0.002(2)
O1 0.100(4) 0.057(3) 0.034(2) -0.024(3) 0.001(2) -0.001(2)
O2 0.087(4) 0.049(3) 0.058(3) -0.002(3) 0.020(3) -0.005(2)
C1 0.042(3) 0.046(3) 0.039(3) -0.001(3) 0.001(3) 0.001(3)
C2 0.050(4) 0.049(3) 0.043(3) -0.003(3) 0.005(3) 0.006(3)
C3 0.052(4) 0.056(4) 0.062(5) 0.001(3) 0.009(3) 0.015(3)
C4 0.063(5) 0.075(5) 0.050(4) -0.001(4) 0.012(4) 0.025(4)
C5 0.066(5) 0.089(6) 0.043(3) -0.008(4) 0.015(3) -0.003(4)
C6 0.059(4) 0.059(4) 0.038(3) -0.007(3) 0.007(3) 0.001(3)
C7 0.051(4) 0.049(3) 0.034(3) -0.005(3) 0.001(3) -0.003(3)
C8 0.048(4) 0.049(4) 0.039(3) -0.007(3) 0.003(2) 0.001(3)
C9 0.046(3) 0.043(3) 0.041(3) 0.002(3) 0.011(3) 0.003(3)
C10 0.058(4) 0.044(3) 0.060(4) -0.003(3) 0.018(3) -0.005(3)
C11 0.078(5) 0.047(4) 0.082(6) 0.009(4) 0.024(4) 0.012(4)
C12 0.085(6) 0.071(5) 0.074(5) 0.010(5) 0.024(4) 0.032(5)
C13 0.066(5) 0.082(5) 0.038(3) 0.001(4) 0.006(3) 0.012(3)
C14 0.051(4) 0.061(4) 0.048(4) -0.004(3) 0.011(3) 0.008(3)
C15 0.093(6) 0.057(4) 0.100(7) 0.006(5) 0.028(5) 0.024(5)

loop_
_atom_type_symbol
_atom_type_description
_atom_type_scat_dispersion_real
_atom_type_scat_dispersion_imag
_atom_type_scat_source
C C 0.0033 0.0016 'International Tables Vol C Tables 4.2.6.8 and 6.1.1.4'
H H 0.0000 0.0000 'International Tables Vol C Tables 4.2.6.8 and 6.1.1.4'
N N 0.0061 0.0033 'International Tables Vol C Tables 4.2.6.8 and 6.1.1.4'
O O 0.0106 0.0060 'International Tables Vol C Tables 4.2.6.8 and 6.1.1.4'
Cl Cl 0.1484 0.1585 'International Tables Vol C Tables 4.2.6.8 and 6.1.1.4'

loop_
_geom_angle_atom_site_label_1
_geom_angle_atom_site_label_2
_geom_angle_atom_site_label_3
_geom_angle_site_symmetry_1
_geom_angle_site_symmetry_3
_geom_angle
_geom_angle_publ_flag
C7 N1 N2 . . 118.1(4) ?
C7 N1 H1 . . 121.0 ?
N2 N1 H1 . . 121.0 ?
C8 N2 N1 . . 114.9(5) ?
C2 O2 H2 . . 109.5 ?
C6 C1 C2 . . 119.0(6) ?
C6 C1 C7 . . 122.8(6) ?
C2 C1 C7 . . 118.1(5) ?
O2 C2 C3 . . 118.4(6) ?
O2 C2 C1 . . 121.8(5) ?
C3 C2 C1 . . 119.8(6) ?
C4 C3 C2 . . 118.7(7) ?
C4 C3 C15 . . 122.7(7) ?
C2 C3 C15 . . 118.5(7) ?
C3 C4 C5 . . 122.9(7) ?
C3 C4 H4 . . 118.6 ?
C5 C4 H4 . . 118.6 ?
C6 C5 C4 . . 118.6(7) ?
C6 C5 H5 . . 120.7 ?
C4 C5 H5 . . 120.7 ?
C5 C6 C1 . . 121.0(7) ?
C5 C6 H6 . . 119.5 ?
C1 C6 H6 . . 119.5 ?
O1 C7 N1 . . 121.4(6) ?
O1 C7 C1 . . 122.9(6) ?
N1 C7 C1 . . 115.7(5) ?
N2 C8 C9 . . 120.0(6) ?
N2 C8 H8 . . 120.0 ?
C9 C8 H8 . . 120.0 ?
C14 C9 C10 . . 118.3(6) ?
C14 C9 C8 . . 120.7(6) ?
C10 C9 C8 . . 121.0(6) ?
C11 C10 C9 . . 120.0(6) ?
C11 C10 Cl1 . . 119.4(5) ?
C9 C10 Cl1 . . 120.6(5) ?
C12 C11 C10 . . 120.3(7) ?
C12 C11 H11 . . 119.8 ?
C10 C11 H11 . . 119.8 ?
C11 C12 C13 . . 121.9(7) ?
C11 C12 H12 . . 119.1 ?
C13 C12 H12 . . 119.1 ?
C14 C13 C12 . . 118.3(7) ?
C14 C13 H13 . . 120.9 ?
C12 C13 H13 . . 120.9 ?
C13 C14 C9 . . 121.2(7) ?
C13 C14 H14 . . 119.4 ?
C9 C14 H14 . . 119.4 ?
C3 C15 H15A . . 109.5 ?
C3 C15 H15B . . 109.5 ?
H15A C15 H15B . . 109.5 ?
C3 C15 H15C . . 109.5 ?
H15A C15 H15C . . 109.5 ?
H15B C15 H15C . . 109.5 ?

loop_
_geom_bond_atom_site_label_1
_geom_bond_atom_site_label_2
_geom_bond_site_symmetry_2
_geom_bond_distance
_geom_bond_publ_flag
Cl1 C10 . 1.730(7) ?
N1 C7 . 1.365(8) ?
N1 N2 . 1.379(7) ?
N1 H1 . 0.8600 ?
N2 C8 . 1.268(8) ?
O1 C7 . 1.234(7) ?
O2 C2 . 1.350(8) ?
O2 H2 . 0.8200 ?
C1 C6 . 1.392(9) ?
C1 C2 . 1.423(8) ?
C1 C7 . 1.472(9) ?
C2 C3 . 1.405(9) ?
C3 C4 . 1.362(10) ?
C3 C15 . 1.506(12) ?
C4 C5 . 1.394(11) ?
C4 H4 . 0.9300 ?
C5 C6 . 1.382(10) ?
C5 H5 . 0.9300 ?
C6 H6 . 0.9300 ?
C8 C9 . 1.458(9) ?
C8 H8 . 0.9300 ?
C9 C14 . 1.392(10) ?
C9 C10 . 1.400(8) ?
C10 C11 . 1.392(10) ?
C11 C12 . 1.336(12) ?
C11 H11 . 0.9300 ?
C12 C13 . 1.392(12) ?
C12 H12 . 0.9300 ?
C13 C14 . 1.387(10) ?
C13 H13 . 0.9300 ?
C14 H14 . 0.9300 ?
C15 H15A . 0.9600 ?
C15 H15B . 0.9600 ?
C15 H15C . 0.9600 ?

loop_
_geom_hbond_atom_site_label_D
_geom_hbond_atom_site_label_H
_geom_hbond_atom_site_label_A
_geom_hbond_site_symmetry_A
_geom_hbond_distance_DH
_geom_hbond_distance_HA
_geom_hbond_distance_DA
_geom_hbond_angle_DHA
N1 H1 O1 4 0.86 2.41 3.202(7) 154
O2 H2 O1 . 0.82 1.92 2.641(7) 146

loop_
_cod_related_entry_id
_cod_related_entry_database
_cod_related_entry_code
1 ChemSpider 30656072
